data_2200330
loop_
_publ_author_name
'Shishkina, Svetlana V.'
'Shishkin, Oleg V.'
'Ukrainets, Igor V.'
'Maher Amer'
'Sidorenko, Lyudmila V.'

_publ_section_title <i>N</i>-(1-Adamantyl)-4-hydroxy-2-(2-methylpropyl)-2-oxo-1,2-dihydroquinoline-3-carboxamide
_journal_issue 5
_journal_name_full 'Acta Crystallographica Section E'
_journal_page_first o414
_journal_page_last o415
_journal_paper_doi 10.1107/S1600536801005591
_journal_volume 57
_journal_year 2001
_chemical_formula_iupac 'C24 H30 N2 O3, 0.5C3 H8 O1'
_chemical_formula_moiety 'C24 H30 N2 O3, 0.5C3 H8 O1'
_chemical_formula_sum 'C25.5 H34 N2 O3.5'
_chemical_formula_weight 424.55
_chemical_name_systematic
;
N-(1-Adamantyl)-4-hydroxy-2-(2-methylpropyl)-2-oxo-1,2-dihydroquinoline-3-
carboxamide
;
_space_group_IT_number 14
_symmetry_cell_setting monoclinic
_symmetry_space_group_name_Hall '-P 2ybc'
_symmetry_space_group_name_H-M 'P 1 21/c 1'
_audit_creation_method SHELXL-97
_cell_angle_alpha 90.00
_cell_angle_beta 110.51(3)
_cell_angle_gamma 90.00
_cell_formula_units_Z 4
_cell_length_a 15.140(4)
_cell_length_b 13.655(3)
_cell_length_c 12.286(3)
_cell_measurement_reflns_used 24
_cell_measurement_temperature 293(2)
_cell_measurement_theta_max 11
_cell_measurement_theta_min 10
_cell_volume 2379.0(11)
_computing_cell_refinement P3
_computing_data_collection 'P3 (Siemens, 1989)'
_computing_data_reduction 'XDISK (Siemens, 1991)'
_computing_molecular_graphics 'XP (Siemens, 1991)'
_computing_publication_material SHELXL97
_computing_structure_refinement 'SHELXL97 (Sheldrick, 1997)'
_computing_structure_solution 'SHELXS97 (Sheldrick, 1990)'
_diffrn_ambient_temperature 293(2)
_diffrn_measured_fraction_theta_full .895
_diffrn_measured_fraction_theta_max .895
_diffrn_measurement_device_type 'Siemens P3/PC'
_diffrn_measurement_method \q-2\q
_diffrn_radiation_monochromator graphite
_diffrn_radiation_source 'fine-focus sealed tube'
_diffrn_radiation_type MoK\a
_diffrn_radiation_wavelength .71073
_diffrn_reflns_av_R_equivalents .0381
_diffrn_reflns_av_sigmaI/netI .1592
_diffrn_reflns_limit_h_max 20
_diffrn_reflns_limit_h_min -21
_diffrn_reflns_limit_k_max 0
_diffrn_reflns_limit_k_min -19
_diffrn_reflns_limit_l_max 15
_diffrn_reflns_limit_l_min 0
_diffrn_reflns_number 6801
_diffrn_reflns_theta_full 30.08
_diffrn_reflns_theta_max 30.08
_diffrn_reflns_theta_min 2.07
_diffrn_standards_decay_% 5
_diffrn_standards_interval_count 98
_diffrn_standards_number 2
_exptl_absorpt_coefficient_mu .079
_exptl_absorpt_correction_type none
_exptl_crystal_colour colourless
_exptl_crystal_density_diffrn 1.185
_exptl_crystal_density_method 'not measured'
_exptl_crystal_description needles
_exptl_crystal_F_000 916
_exptl_crystal_size_max .40
_exptl_crystal_size_mid .20
_exptl_crystal_size_min .20
_refine_diff_density_max .409
_refine_diff_density_min -.270
_refine_ls_extinction_method none
_refine_ls_goodness_of_fit_ref .907
_refine_ls_hydrogen_treatment constr
_refine_ls_matrix_type full
_refine_ls_number_parameters 280
_refine_ls_number_reflns 6505
_refine_ls_number_restraints 3
_refine_ls_restrained_S_all .909
_refine_ls_R_factor_all .2399
_refine_ls_R_factor_gt .0688
_refine_ls_shift/su_max .042
_refine_ls_shift/su_mean .005
_refine_ls_structure_factor_coef Fsqd
_refine_ls_weighting_details 'w = 1/[\s^2^(Fo^2^)+(0.0991P)^2^] where P = (Fo^2^+2Fc^2^)/3'
_refine_ls_weighting_scheme calc
_refine_ls_wR_factor_ref .2120
_reflns_number_gt 2175
_reflns_number_total 6505
_reflns_threshold_expression >2\s(I)
_cod_data_source_file om6005.cif
_cod_data_source_block I
_cod_depositor_comments
;
The following automatic conversions were performed:

'_refine_ls_weighting_scheme' value 'calc w =
1/[\s^2^(Fo^2^)+(0.0991P)^2^] where P = (Fo^2^+2Fc^2^)/3' was changed
to 'calc'. New tag '_refine_ls_weighting_details' was created. The
value of the new tag was set to 'w = 1/[\s^2^(Fo^2^)+(0.0991P)^2^]
where P = (Fo^2^+2Fc^2^)/3'.

Automatic conversion script
Id: cif_fix_values 3143 2015-03-26 13:38:13Z robertas 
;
_cod_original_cell_volume 2379.0(10)
_cod_original_sg_symbol_H-M 'P 21/c'
_cod_original_formula_sum 'C25.50 H34 N2 O3.50'
_cod_database_code 2200330
_cod_database_fobs_code 2200330

loop_
_symmetry_equiv_pos_as_xyz
'x, y, z'
'-x, y+1/2, -z+1/2'
'-x, -y, -z'
'x, -y-1/2, z-1/2'

loop_
_atom_site_label
_atom_site_fract_x
_atom_site_fract_y
_atom_site_fract_z
_atom_site_U_iso_or_equiv
_atom_site_adp_type
_atom_site_calc_flag
_atom_site_refinement_flags
_atom_site_occupancy
_atom_site_disorder_assembly
_atom_site_disorder_group
_atom_site_type_symbol
N1 -.14254(12) 1.07656(12) 1.04873(16) .0479(5) Uani d . 1 . . N
N2 -.29127(12) .80550(14) .92103(17) .0558(5) Uani d . 1 . . N
H2N -.3186 .8616 .9139 .067 Uiso calc R 1 . . H
O1 -.28282(10) 1.00092(11) .94872(16) .0654(5) Uani d . 1 . . O
O2 -.15162(10) .72237(11) 1.00499(13) .0598(5) Uani d . 1 . . O
O3 -.00378(10) .80816(11) 1.12200(14) .0603(5) Uani d . 1 . . O
H3O -.0398 .7623 1.0950 .090 Uiso calc R 1 . . H
C1 .09968(15) .97757(19) 1.20844(19) .0561(6) Uani d . 1 . . C
H1 .1299 .9172 1.2252 .067 Uiso calc R 1 . . H
C2 .15016(17) 1.0624(2) 1.2483(2) .0618(7) Uani d . 1 . . C
H2 .2143 1.0595 1.2916 .074 Uiso calc R 1 . . H
C3 .10377(16) 1.1536(2) 1.2226(2) .0602(7) Uani d . 1 . . C
H3 .1378 1.2108 1.2496 .072 Uiso calc R 1 . . H
C4 .00752(16) 1.15955(18) 1.1573(2) .0550(6) Uani d . 1 . . C
H4 -.0218 1.2204 1.1410 .066 Uiso calc R 1 . . H
C5 -.04576(14) 1.07287(16) 1.11575(18) .0456(5) Uani d . 1 . . C
C6 -.19718(15) .99120(16) 1.00735(19) .0476(5) Uani d . 1 . . C
C7 -.14824(14) .89628(16) 1.03338(18) .0459(5) Uani d . 1 . . C
C8 -.05199(15) .89248(16) 1.09774(17) .0452(5) Uani d . 1 . . C
C9 .00149(15) .98192(17) 1.14186(18) .0462(5) Uani d . 1 . . C
C10 -.19022(16) 1.17321(17) 1.0127(2) .0558(6) Uani d . 1 . . C
H10A -.2473 1.1629 .9462 .067 Uiso calc R 1 . . H
H10B -.1491 1.2150 .9878 .067 Uiso calc R 1 . . H
C11 -.21649(17) 1.22776(18) 1.1074(2) .0650(7) Uani d . 1 . . C
H11 -.1581 1.2445 1.1710 .078 Uiso calc R 1 . . H
C12 -.26767(19) 1.3245(2) 1.0548(3) .0878(9) Uani d . 1 . . C
H12A -.2283 1.3623 1.0241 .132 Uiso calc R 1 . . H
H12B -.2803 1.3614 1.1143 .132 Uiso calc R 1 . . H
H12C -.3260 1.3095 .9936 .132 Uiso calc R 1 . . H
C13 -.2777(2) 1.1649(3) 1.1574(3) .0903(9) Uani d . 1 . . C
H13A -.2942 1.2024 1.2135 .135 Uiso calc R 1 . . H
H13B -.2429 1.1078 1.1941 .135 Uiso calc R 1 . . H
H13C -.3340 1.1452 1.0957 .135 Uiso calc R 1 . . H
C14 -.19831(15) .80273(17) .98503(18) .0479(5) Uani d . 1 . . C
C15 -.35104(14) .72114(16) .86153(19) .0484(6) Uani d . 1 . . C
C16 -.45272(15) .76266(19) .8021(2) .0643(7) Uani d . 1 . . C
H16A -.4749 .7908 .8603 .077 Uiso calc R 1 . . H
H16B -.4522 .8138 .7476 .077 Uiso calc R 1 . . H
C17 -.51946(16) .6788(2) .7374(2) .0716(8) Uani d . 1 . . C
H17 -.5831 .7053 .7003 .086 Uiso calc R 1 . . H
C18 -.48559(17) .6358(2) .6436(2) .0755(8) Uani d . 1 . . C
H18A -.4850 .6863 .5883 .091 Uiso calc R 1 . . H
H18B -.5281 .5842 .6019 .091 Uiso calc R 1 . . H
C19 -.38528(17) .5941(2) .7023(2) .0655(7) Uani d . 1 . . C
H19 -.3633 .5658 .6430 .079 Uiso calc R 1 . . H
C20 -.31711(15) .67719(18) .7672(2) .0549(6) Uani d . 1 . . C
H20A -.2539 .6512 .8029 .066 Uiso calc R 1 . . H
H20B -.3155 .7278 .7126 .066 Uiso calc R 1 . . H
C21 -.35384(17) .64023(18) .9482(2) .0585(6) Uani d . 1 . . C
H21A -.3749 .6678 1.0076 .070 Uiso calc R 1 . . H
H21B -.2911 .6136 .9858 .070 Uiso calc R 1 . . H
C22 -.42213(18) .55736(19) .8827(2) .0661(7) Uani d . 1 . . C
H22 -.4236 .5062 .9380 .079 Uiso calc R 1 . . H
C23 -.38620(19) .51380(19) .7910(3) .0704(7) Uani d . 1 . . C
H23A -.4268 .4603 .7512 .085 Uiso calc R 1 . . H
H23B -.3230 .4881 .8284 .085 Uiso calc R 1 . . H
C24 -.52204(18) .5996(2) .8240(3) .0794(9) Uani d . 1 . . C
H24A -.5650 .5478 .7840 .095 Uiso calc R 1 . . H
H24B -.5444 .6273 .8824 .095 Uiso calc R 1 . . H
O1S -.0781(5) .4599(7) .9098(7) .196(3) Uiso d PD .50 . . O
C1SA .0538(14) .5971(9) 1.011(3) .308(10) Uiso d PD .50 A 1 C
H1S1 .0917 .5949 .9624 .461 Uiso calc PR .50 A 1 H
H1S2 .0938 .6068 1.0902 .461 Uiso calc PR .50 A 1 H
H1S3 .0096 .6501 .9865 .461 Uiso calc PR .50 A 1 H
C1SB -.0243(8) .5845(6) .9085(8) .160(4) Uiso d PD .50 A 2 C
H1S4 -.0915 .5902 .8729 .240 Uiso calc PR .50 A 2 H
H1S5 .0025 .5702 .8500 .240 Uiso calc PR .50 A 2 H
H1S6 .0013 .6450 .9463 .240 Uiso calc PR .50 A 2 H
C2S .0000 .5000 1.0000 .204(4) Uiso d SD 1 . . C
H2SB .0384 .4720 .9603 .306 Uiso d PR .50 . . H
H2SA -.0384 .5280 1.0397 .306 Uiso d PR .50 . . H

loop_
_atom_site_aniso_label
_atom_site_aniso_U_11
_atom_site_aniso_U_22
_atom_site_aniso_U_33
_atom_site_aniso_U_12
_atom_site_aniso_U_13
_atom_site_aniso_U_23
N1 .0475(11) .0407(11) .0516(11) -.0010(8) .0127(9) -.0081(8)
N2 .0487(11) .0405(11) .0662(12) -.0027(9) .0052(9) -.0075(9)
O1 .0440(9) .0490(10) .0880(13) .0034(7) .0040(8) -.0133(9)
O2 .0555(9) .0487(10) .0610(10) .0015(8) .0026(8) .0005(8)
O3 .0551(9) .0472(10) .0648(11) .0016(8) .0038(8) .0071(8)
C1 .0464(13) .0681(17) .0427(12) -.0024(11) .0019(10) .0017(11)
C2 .0481(13) .084(2) .0445(13) -.0094(14) .0053(11) -.0054(13)
C3 .0532(14) .0757(19) .0536(14) -.0220(13) .0210(12) -.0156(13)
C4 .0584(14) .0515(15) .0571(13) -.0087(11) .0226(12) -.0105(11)
C5 .0455(12) .0541(14) .0385(11) -.0046(10) .0164(10) -.0047(10)
C6 .0455(12) .0468(14) .0466(12) -.0008(11) .0111(10) -.0104(10)
C7 .0470(12) .0458(13) .0400(11) -.0065(10) .0093(10) -.0057(10)
C8 .0511(13) .0466(14) .0348(11) .0029(11) .0115(10) .0037(9)
C9 .0458(12) .0575(14) .0335(11) -.0029(11) .0114(9) -.0016(10)
C10 .0554(13) .0434(13) .0607(14) -.0032(11) .0106(11) -.0040(11)
C11 .0524(13) .0592(16) .0790(17) .0006(12) .0176(12) -.0165(14)
C12 .0704(17) .0661(19) .121(3) .0171(15) .0255(17) -.0074(17)
C13 .101(2) .085(2) .101(2) -.0087(18) .0553(19) -.0143(18)
C14 .0486(12) .0465(14) .0417(12) -.0001(11) .0072(10) .0006(10)
C15 .0438(11) .0454(13) .0491(13) -.0064(10) .0077(10) -.0067(10)
C16 .0452(13) .0629(16) .0764(17) .0061(12) .0108(12) -.0035(14)
C17 .0393(13) .0793(19) .0813(19) -.0031(13) .0026(13) -.0074(16)
C18 .0621(16) .0829(19) .0641(17) -.0255(14) .0003(13) -.0115(15)
C19 .0627(15) .0713(18) .0607(15) -.0131(13) .0193(12) -.0248(14)
C20 .0476(12) .0582(15) .0538(13) -.0069(11) .0115(11) .0018(11)
C21 .0613(15) .0613(16) .0521(14) -.0027(12) .0189(12) -.0007(12)
C22 .0674(16) .0617(16) .0709(17) -.0149(13) .0267(13) .0072(13)
C23 .0693(16) .0518(16) .0872(19) -.0135(13) .0236(14) -.0119(14)
C24 .0580(16) .085(2) .098(2) -.0214(14) .0305(15) -.0124(18)

loop_
_atom_type_symbol
_atom_type_description
_atom_type_scat_dispersion_real
_atom_type_scat_dispersion_imag
_atom_type_scat_source
C C .0033 .0016 'International Tables Vol C Tables 4.2.6.8 and 6.1.1.4'
H H .0000 .0000 'International Tables Vol C Tables 4.2.6.8 and 6.1.1.4'
N N .0061 .0033 'International Tables Vol C Tables 4.2.6.8 and 6.1.1.4'
O O .0106 .0060 'International Tables Vol C Tables 4.2.6.8 and 6.1.1.4'

loop_
_geom_angle_atom_site_label_1
_geom_angle_atom_site_label_2
_geom_angle_atom_site_label_3
_geom_angle_site_symmetry_1
_geom_angle
_geom_angle_publ_flag
C5 N1 C6 . 122.53(17) no
C5 N1 C10 . 120.03(17) no
C6 N1 C10 . 117.35(17) no
C14 N2 C15 . 126.45(18) no
C2 C1 C9 . 120.4(2) no
C1 C2 C3 . 119.5(2) no
C4 C3 C2 . 121.1(2) no
C3 C4 C5 . 120.3(2) no
N1 C5 C9 . 120.31(18) no
N1 C5 C4 . 121.5(2) no
C9 C5 C4 . 118.14(19) no
O1 C6 N1 . 118.47(19) no
O1 C6 C7 . 124.08(19) no
N1 C6 C7 . 117.42(18) no
C8 C7 C6 . 120.18(19) no
C8 C7 C14 . 118.45(19) no
C6 C7 C14 . 121.24(18) no
O3 C8 C7 . 122.54(19) no
O3 C8 C9 . 116.62(18) no
C7 C8 C9 . 120.84(19) no
C5 C9 C1 . 120.7(2) no
C5 C9 C8 . 118.68(18) no
C1 C9 C8 . 120.6(2) no
N1 C10 C11 . 115.3(2) no
C13 C11 C10 . 112.4(2) no
C13 C11 C12 . 111.0(2) no
C10 C11 C12 . 108.6(2) no
O2 C14 N2 . 121.84(19) no
O2 C14 C7 . 119.07(18) no
N2 C14 C7 . 119.09(19) no
N2 C15 C21 . 111.95(18) no
N2 C15 C20 . 111.37(18) no
C21 C15 C20 . 109.62(19) no
N2 C15 C16 . 106.19(17) no
C21 C15 C16 . 108.74(18) no
C20 C15 C16 . 108.85(19) no
C17 C16 C15 . 109.31(19) no
C24 C17 C18 . 110.4(2) no
C24 C17 C16 . 109.7(2) no
C18 C17 C16 . 109.8(2) no
C17 C18 C19 . 108.9(2) no
C18 C19 C23 . 109.9(2) no
C18 C19 C20 . 109.8(2) no
C23 C19 C20 . 108.9(2) no
C15 C20 C19 . 109.48(18) no
C15 C21 C22 . 109.8(2) no
C23 C22 C24 . 110.1(2) no
C23 C22 C21 . 108.7(2) no
C24 C22 C21 . 109.6(2) no
C22 C23 C19 . 109.6(2) no
C17 C24 C22 . 109.28(19) no
O1SA C2S C1SB 3_567 101.5(5) no
O1SA C2S C1SB 3_567 101.5(5) no
C1SB C2S C1SA 3_567 126.2(10) no
O1SA C2S C1SA . 132.2(10) no
C1SB C2S C1SA 3_567 126.2(10) no

loop_
_geom_bond_atom_site_label_1
_geom_bond_atom_site_label_2
_geom_bond_site_symmetry_1
_geom_bond_site_symmetry_2
_geom_bond_distance
_geom_bond_publ_flag
N1 C5 . . 1.408(3) yes
N1 C6 . . 1.417(3) yes
N1 C10 . . 1.495(3) yes
N2 C14 . . 1.351(3) yes
N2 C15 . . 1.489(2) yes
O1 C6 . . 1.250(3) yes
O2 C14 . . 1.282(3) yes
O3 C8 . . 1.340(2) yes
C1 C2 . . 1.380(3) no
C1 C9 . . 1.425(3) no
C2 C3 . . 1.410(4) no
C3 C4 . . 1.398(3) no
C4 C5 . . 1.423(3) no
C5 C9 . . 1.413(3) no
C6 C7 . . 1.472(3) yes
C7 C8 . . 1.394(3) yes
C7 C14 . . 1.498(3) yes
C8 C9 . . 1.461(3) yes
C10 C11 . . 1.546(3) no
C11 C13 . . 1.540(4) no
C11 C12 . . 1.553(4) no
C15 C21 . . 1.545(3) no
C15 C20 . . 1.544(3) no
C15 C16 . . 1.561(3) no
C16 C17 . . 1.549(3) no
C17 C24 . . 1.528(4) no
C17 C18 . . 1.534(4) no
C18 C19 . . 1.544(4) no
C19 C23 . . 1.550(4) no
C19 C20 . . 1.553(3) no
C21 C22 . . 1.554(4) no
C22 C23 . . 1.532(4) no
C22 C24 . . 1.541(4) no
O1SA C2S . . 1.417(4) no
C1SA C2S . . 1.537(5) no
C1SB C2S . . 1.562(5) no
C2S O1SA 3_567 . 1.417(5) no
C2S C1SB 3_567 . 1.537(5) no
C2S C1SA 3_567 . 1.562(5) no

loop_
_geom_hbond_atom_site_label_D
_geom_hbond_atom_site_label_H
_geom_hbond_atom_site_label_A
_geom_hbond_distance_DH
_geom_hbond_distance_HA
_geom_hbond_distance_DA
_geom_hbond_angle_DHA
N2 H2N O1 .86 1.98 2.687(2) 138.3
O3 H3O O2 .82 1.75 2.489(2) 148.3

loop_
_geom_torsion_atom_site_label_1
_geom_torsion_atom_site_label_2
_geom_torsion_atom_site_label_3
_geom_torsion_atom_site_label_4
_geom_torsion
_geom_torsion_publ_flag
C9 C1 C2 C3 .1(3) no
C1 C2 C3 C4 -.1(3) no
C2 C3 C4 C5 .3(3) no
C6 N1 C5 C9 1.7(3) no
C10 N1 C5 C9 -174.70(19) no
C6 N1 C5 C4 -179.4(2) no
C10 N1 C5 C4 4.2(3) no
C3 C4 C5 N1 -179.30(19) no
C3 C4 C5 C9 -.3(3) no
C5 N1 C6 O1 179.74(19) no
C10 N1 C6 O1 -3.8(3) no
C5 N1 C6 C7 -2.1(3) no
C10 N1 C6 C7 174.33(19) no
O1 C6 C7 C8 178.8(2) no
N1 C6 C7 C8 .8(3) no
O1 C6 C7 C14 3.1(3) no
N1 C6 C7 C14 -174.91(19) no
C6 C7 C8 O3 -178.76(19) no
C14 C7 C8 O3 -2.9(3) no
C6 C7 C8 C9 1.0(3) no
C14 C7 C8 C9 176.79(19) no
N1 C5 C9 C1 179.23(19) no
C4 C5 C9 C1 .3(3) no
N1 C5 C9 C8 .2(3) no
C4 C5 C9 C8 -178.81(19) no
C2 C1 C9 C5 -.1(3) no
C2 C1 C9 C8 178.9(2) no
O3 C8 C9 C5 178.27(19) no
C7 C8 C9 C5 -1.5(3) no
O3 C8 C9 C1 -.8(3) no
C7 C8 C9 C1 179.46(19) no
C5 N1 C10 C11 -79.1(2) no
C6 N1 C10 C11 104.3(2) no
N1 C10 C11 C13 -55.2(3) no
N1 C10 C11 C12 -178.3(2) no
C15 N2 C14 O2 -2.9(4) no
C15 N2 C14 C7 176.7(2) no
C8 C7 C14 O2 .6(3) no
C6 C7 C14 O2 176.4(2) no
C8 C7 C14 N2 -179.0(2) no
C6 C7 C14 N2 -3.2(3) no
C14 N2 C15 C20 -62.7(3) no
C14 N2 C15 C21 60.4(3) no
C14 N2 C15 C16 178.9(2) no
N2 C15 C16 C17 179.7(2) no
C20 C15 C16 C17 59.7(3) no
C21 C15 C16 C17 -59.7(3) no
C15 C16 C17 C24 60.8(3) no
C15 C16 C17 C18 -60.7(3) no
C24 C17 C18 C19 -60.4(3) no
C16 C17 C18 C19 60.7(3) no
C17 C18 C19 C23 59.2(3) no
C17 C18 C19 C20 -60.5(3) no
N2 C15 C20 C19 -176.31(18) no
C21 C15 C20 C19 59.3(2) no
C16 C15 C20 C19 -59.6(2) no
C18 C19 C20 C15 60.5(3) no
C23 C19 C20 C15 -59.8(3) no
N2 C15 C21 C22 176.34(19) no
C20 C15 C21 C22 -59.6(2) no
C16 C15 C21 C22 59.3(2) no
C15 C21 C22 C23 60.5(3) no
C15 C21 C22 C24 -60.0(3) no
C24 C22 C23 C19 58.7(3) no
C21 C22 C23 C19 -61.4(3) no
C18 C19 C23 C22 -58.9(3) no
C20 C19 C23 C22 61.4(3) no
C18 C17 C24 C22 60.3(3) no
C16 C17 C24 C22 -60.9(3) no
C23 C22 C24 C17 -59.3(3) no
C21 C22 C24 C17 60.3(3) no
